data_7129522
loop_
_publ_author_name
'Hua, Xiu-Ni'
'Zhang, Wan-Ying'
'Shi, Ping-Ping'

_publ_section_title
;
 Two-step nonlinear optical switch in a hydrogen-bonded perovskite-type
 crystal
;
_journal_name_full 'Chemical Communications'
_journal_paper_doi 10.1039/D1CC06306E
_journal_year 2022
_chemical_formula_moiety 'Cl3 Mn, C4 H12 N O'
_chemical_formula_sum 'C4 H12 Cl3 Mn N O'
_chemical_formula_weight 251.44
_space_group_crystal_system monoclinic
_space_group_IT_number 14
_space_group_name_Hall '-P 2ybc'
_space_group_name_H-M_alt 'P 1 21/c 1'
_atom_sites_solution_hydrogens mixed
_audit_creation_method SHELXL-2014/7
_audit_update_record
;
2021-12-21 deposited with the CCDC.	2022-01-06 downloaded from the CCDC.
;
_cell_angle_alpha 90
_cell_angle_beta 95.019(8)
_cell_angle_gamma 90
_cell_formula_units_Z 4
_cell_length_a 9.9332(9)
_cell_length_b 14.5412(11)
_cell_length_c 6.5977(6)
_cell_measurement_reflns_used 5868
_cell_measurement_temperature 223(2)
_cell_measurement_theta_max 31.0590
_cell_measurement_theta_min 2.4930
_cell_volume 949.32(14)
_computing_cell_refinement 'CrysAlisPro 1.171.40.84a (Rigaku OD, 2020)'
_computing_data_collection 'CrysAlisPro 1.171.40.84a (Rigaku OD, 2020)'
_computing_data_reduction 'CrysAlisPro 1.171.40.84a (Rigaku OD, 2020)'
_computing_structure_refinement 'SHELXL-2014/7 (Sheldrick, 2014)'
_computing_structure_solution 'SHELXL-2014/7 (Sheldrick, 2014)'
_diffrn_ambient_temperature 223(2)
_diffrn_detector_area_resol_mean 10.0000
_diffrn_measured_fraction_theta_full 0.993
_diffrn_measured_fraction_theta_max 0.993
_diffrn_measurement_device_type 'XtaLAB Synergy R, DW system, HyPix'
_diffrn_radiation_type MoK\a
_diffrn_radiation_wavelength 0.71073
_diffrn_reflns_av_R_equivalents 0.0437
_diffrn_reflns_av_unetI/netI 0.0269
_diffrn_reflns_Laue_measured_fraction_full 0.993
_diffrn_reflns_Laue_measured_fraction_max 0.993
_diffrn_reflns_limit_h_max 11
_diffrn_reflns_limit_h_min -11
_diffrn_reflns_limit_k_max 17
_diffrn_reflns_limit_k_min -17
_diffrn_reflns_limit_l_max 7
_diffrn_reflns_limit_l_min 0
_diffrn_reflns_number 1663
_diffrn_reflns_point_group_measured_fraction_full 0.993
_diffrn_reflns_point_group_measured_fraction_max 0.993
_diffrn_reflns_theta_full 25.017
_diffrn_reflns_theta_max 25.017
_diffrn_reflns_theta_min 2.058
_diffrn_source 'Rotating-anode X-ray tube'
_exptl_absorpt_coefficient_mu 2.174
_exptl_absorpt_correction_T_max 0.805
_exptl_absorpt_correction_T_min 0.683
_exptl_absorpt_correction_type multi-scan
_exptl_absorpt_process_details
;
CrysAlisPro 1.171.40.84a (Rigaku Oxford Diffraction, 2020)
Empirical absorption correction using spherical harmonics,
implemented in SCALE3 ABSPACK scaling algorithm.
;
_exptl_crystal_colour pink
_exptl_crystal_density_diffrn 1.759
_exptl_crystal_description rod-like
_exptl_crystal_F_000 508
_exptl_crystal_size_max 0.20
_exptl_crystal_size_mid 0.15
_exptl_crystal_size_min 0.10
_refine_diff_density_max 0.715
_refine_diff_density_min -0.552
_refine_diff_density_rms 0.118
_refine_ls_extinction_method none
_refine_ls_goodness_of_fit_ref 1.277
_refine_ls_hydrogen_treatment constr
_refine_ls_matrix_type full
_refine_ls_number_parameters 94
_refine_ls_number_reflns 1663
_refine_ls_number_restraints 0
_refine_ls_restrained_S_all 1.277
_refine_ls_R_factor_all 0.0524
_refine_ls_R_factor_gt 0.0496
_refine_ls_shift/su_max 0.000
_refine_ls_shift/su_mean 0.000
_refine_ls_structure_factor_coef Fsqd
_refine_ls_weighting_details 'w=1/[\s^2^(Fo^2^)+(0.0390P)^2^+3.1546P] where P=(Fo^2^+2Fc^2^)/3'
_refine_ls_weighting_scheme calc
_refine_ls_wR_factor_gt 0.1383
_refine_ls_wR_factor_ref 0.1395
_reflns_Friedel_coverage 0.000
_reflns_number_gt 1539
_reflns_number_total 1663
_reflns_threshold_expression 'I > 2\s(I)'
_cod_data_source_file d1cc06306e2.cif
_cod_data_source_block 1
_cod_original_sg_symbol_H-M 'P 21/c'
_cod_database_code 7129522
_shelx_shelxl_version_number 2014/7
_shelx_space_group_comment
;
The symmetry employed for this shelxl refinement is uniquely defined
by the following loop, which should always be used as a source of
symmetry information in preference to the above space-group names.
They are only intended as comments.
;

loop_
_space_group_symop_operation_xyz
'x, y, z'
'-x, y+1/2, -z+1/2'
'-x, -y, -z'
'x, -y-1/2, z-1/2'

loop_
_atom_site_label
_atom_site_type_symbol
_atom_site_fract_x
_atom_site_fract_y
_atom_site_fract_z
_atom_site_U_iso_or_equiv
_atom_site_adp_type
_atom_site_occupancy
_atom_site_site_symmetry_order
_atom_site_calc_flag
_atom_site_refinement_flags_posn
_atom_site_refinement_flags_adp
_atom_site_refinement_flags_occupancy
_atom_site_disorder_assembly
_atom_site_disorder_group
Mn1 Mn 0.73460(9) 0.24970(5) 0.60272(12) 0.0215(3) Uani 1 1 d . . . . .
Cl1 Cl 0.90402(14) 0.32687(9) 0.3738(2) 0.0252(4) Uani 1 1 d . . . . .
Cl2 Cl 0.56209(14) 0.31547(10) 0.3285(2) 0.0264(4) Uani 1 1 d . . . . .
Cl3 Cl 0.75510(15) 0.11824(9) 0.35724(19) 0.0256(4) Uani 1 1 d . . . . .
N1 N 0.2733(5) 0.1020(3) 0.1923(7) 0.0254(11) Uani 1 1 d . . . . .
H1D H 0.2701 0.1674 0.1500 0.030 Uiso 1 1 calc R U . . .
O1 O 0.1866(5) 0.2393(3) 0.4593(7) 0.0358(11) Uani 1 1 d . . . . .
H1 H 0.1125 0.2646 0.4481 0.054 Uiso 1 1 d R U . . .
C1 C 0.2577(8) 0.0450(4) 0.0049(9) 0.0364(15) Uani 1 1 d . . . . .
H1A H 0.2640 -0.0196 0.0416 0.055 Uiso 1 1 calc R U . . .
H1B H 0.3286 0.0602 -0.0815 0.055 Uiso 1 1 calc R U . . .
H1C H 0.1703 0.0570 -0.0677 0.055 Uiso 1 1 calc R U . . .
C2 C 0.4081(7) 0.0851(5) 0.3032(10) 0.0399(16) Uani 1 1 d . . . . .
H2A H 0.4246 0.1304 0.4104 0.060 Uiso 1 1 calc R U . . .
H2B H 0.4776 0.0898 0.2092 0.060 Uiso 1 1 calc R U . . .
H2C H 0.4098 0.0240 0.3624 0.060 Uiso 1 1 calc R U . . .
C3 C 0.1595(6) 0.0859(4) 0.3194(9) 0.0290(13) Uani 1 1 d . . . . .
H3A H 0.1586 0.0210 0.3591 0.035 Uiso 1 1 calc R U . . .
H3B H 0.0741 0.0993 0.2390 0.035 Uiso 1 1 calc R U . . .
C4 C 0.1702(7) 0.1450(5) 0.5080(9) 0.0365(15) Uani 1 1 d . . . . .
H4A H 0.0884 0.1375 0.5794 0.044 Uiso 1 1 calc R U . . .
H4B H 0.2476 0.1247 0.5995 0.044 Uiso 1 1 calc R U . . .

loop_
_atom_site_aniso_label
_atom_site_aniso_U_11
_atom_site_aniso_U_22
_atom_site_aniso_U_33
_atom_site_aniso_U_23
_atom_site_aniso_U_13
_atom_site_aniso_U_12
Mn1 0.0285(5) 0.0209(5) 0.0150(5) -0.0003(3) 0.0021(3) -0.0007(3)
Cl1 0.0253(7) 0.0277(7) 0.0226(7) 0.0003(5) 0.0017(5) -0.0037(6)
Cl2 0.0282(8) 0.0288(7) 0.0223(7) 0.0010(5) 0.0025(6) 0.0062(6)
Cl3 0.0391(8) 0.0177(7) 0.0199(7) -0.0003(5) 0.0020(5) 0.0019(6)
N1 0.037(3) 0.015(2) 0.023(2) 0.0011(18) 0.003(2) -0.001(2)
O1 0.042(3) 0.028(2) 0.037(2) -0.0075(18) -0.003(2) 0.0077(19)
C1 0.059(5) 0.025(3) 0.025(3) -0.004(2) 0.004(3) 0.000(3)
C2 0.035(4) 0.039(4) 0.045(4) -0.004(3) 0.000(3) 0.002(3)
C3 0.035(4) 0.023(3) 0.029(3) 0.002(2) 0.005(3) 0.003(3)
C4 0.047(4) 0.038(4) 0.026(3) 0.003(3) 0.008(3) 0.009(3)

loop_
_atom_type_symbol
_atom_type_description
_atom_type_scat_dispersion_real
_atom_type_scat_dispersion_imag
_atom_type_scat_source
C C 0.0033 0.0016 'International Tables Vol C Tables 4.2.6.8 and 6.1.1.4'
H H 0.0000 0.0000 'International Tables Vol C Tables 4.2.6.8 and 6.1.1.4'
Cl Cl 0.1484 0.1585 'International Tables Vol C Tables 4.2.6.8 and 6.1.1.4'
Mn Mn 0.3368 0.7283 'International Tables Vol C Tables 4.2.6.8 and 6.1.1.4'
N N 0.0061 0.0033 'International Tables Vol C Tables 4.2.6.8 and 6.1.1.4'
O O 0.0106 0.0060 'International Tables Vol C Tables 4.2.6.8 and 6.1.1.4'

loop_
_geom_angle_atom_site_label_1
_geom_angle_atom_site_label_2
_geom_angle_atom_site_label_3
_geom_angle
_geom_angle_site_symmetry_1
_geom_angle_site_symmetry_3
_geom_angle_publ_flag
Cl3 Mn1 Cl3 170.82(8) . 4_566 ?
Cl3 Mn1 Cl2 100.92(5) . 4_566 ?
Cl3 Mn1 Cl2 85.07(5) 4_566 4_566 ?
Cl3 Mn1 Cl2 85.20(5) . . ?
Cl3 Mn1 Cl2 101.17(5) 4_566 . ?
Cl2 Mn1 Cl2 96.26(6) 4_566 . ?
Cl3 Mn1 Cl1 91.91(5) . 4_566 ?
Cl3 Mn1 Cl1 81.93(5) 4_566 4_566 ?
Cl2 Mn1 Cl1 82.33(5) 4_566 4_566 ?
Cl2 Mn1 Cl1 176.49(6) . 4_566 ?
Cl3 Mn1 Cl1 82.07(5) . . ?
Cl3 Mn1 Cl1 92.24(5) 4_566 . ?
Cl2 Mn1 Cl1 176.29(6) 4_566 . ?
Cl2 Mn1 Cl1 81.74(5) . . ?
Cl1 Mn1 Cl1 99.84(6) 4_566 . ?
Mn1 Cl1 Mn1 78.61(4) 4_565 . ?
Mn1 Cl2 Mn1 80.32(5) 4_565 . ?
Mn1 Cl3 Mn1 81.13(4) . 4_565 ?
C3 N1 C1 110.6(5) . . ?
C3 N1 C2 113.1(5) . . ?
C1 N1 C2 109.9(5) . . ?
C3 N1 H1D 107.7 . . ?
C1 N1 H1D 107.7 . . ?
C2 N1 H1D 107.7 . . ?
C4 O1 H1 109.5 . . ?
N1 C1 H1A 109.5 . . ?
N1 C1 H1B 109.5 . . ?
H1A C1 H1B 109.5 . . ?
N1 C1 H1C 109.5 . . ?
H1A C1 H1C 109.5 . . ?
H1B C1 H1C 109.5 . . ?
N1 C2 H2A 109.5 . . ?
N1 C2 H2B 109.5 . . ?
H2A C2 H2B 109.5 . . ?
N1 C2 H2C 109.5 . . ?
H2A C2 H2C 109.5 . . ?
H2B C2 H2C 109.5 . . ?
N1 C3 C4 112.0(5) . . ?
N1 C3 H3A 109.2 . . ?
C4 C3 H3A 109.2 . . ?
N1 C3 H3B 109.2 . . ?
C4 C3 H3B 109.2 . . ?
H3A C3 H3B 107.9 . . ?
O1 C4 C3 111.3(5) . . ?
O1 C4 H4A 109.4 . . ?
C3 C4 H4A 109.4 . . ?
O1 C4 H4B 109.4 . . ?
C3 C4 H4B 109.4 . . ?
H4A C4 H4B 108.0 . . ?

loop_
_geom_bond_atom_site_label_1
_geom_bond_atom_site_label_2
_geom_bond_distance
_geom_bond_site_symmetry_2
_geom_bond_publ_flag
Mn1 Cl3 2.5252(15) . ?
Mn1 Cl3 2.5473(15) 4_566 ?
Mn1 Cl2 2.5496(16) 4_566 ?
Mn1 Cl2 2.5655(16) . ?
Mn1 Cl1 2.5967(15) 4_566 ?
Mn1 Cl1 2.6112(15) . ?
Cl1 Mn1 2.5967(15) 4_565 ?
Cl2 Mn1 2.5496(16) 4_565 ?
Cl3 Mn1 2.5473(15) 4_565 ?
N1 C3 1.484(7) . ?
N1 C1 1.486(7) . ?
N1 C2 1.489(8) . ?
N1 H1D 0.9900 . ?
O1 C4 1.422(8) . ?
O1 H1 0.8200 . ?
C1 H1A 0.9700 . ?
C1 H1B 0.9700 . ?
C1 H1C 0.9700 . ?
C2 H2A 0.9700 . ?
C2 H2B 0.9700 . ?
C2 H2C 0.9700 . ?
C3 C4 1.508(8) . ?
C3 H3A 0.9800 . ?
C3 H3B 0.9800 . ?
C4 H4A 0.9800 . ?
C4 H4B 0.9800 . ?

loop_
_geom_hbond_atom_site_label_D
_geom_hbond_atom_site_label_H
_geom_hbond_atom_site_label_A
_geom_hbond_distance_DH
_geom_hbond_distance_HA
_geom_hbond_distance_DA
_geom_hbond_angle_DHA
_geom_hbond_site_symmetry_A
C3 H3A Cl3 0.98 2.84 3.711(6) 148.7 3_656
C2 H2B Cl3 0.97 2.87 3.468(7) 120.5 .
C1 H1A Cl1 0.97 2.87 3.675(7) 140.8 2_645
O1 H1 Cl1 0.82 2.27 3.089(5) 172.3 1_455
N1 H1D O1 0.99 1.98 2.862(6) 146.9 4_565
C4 H4A Cl1 0.98 2.83 3.755(7) 157.3 4_466

loop_
_geom_torsion_atom_site_label_1
_geom_torsion_atom_site_label_2
_geom_torsion_atom_site_label_3
_geom_torsion_atom_site_label_4
_geom_torsion
_geom_torsion_site_symmetry_1
_geom_torsion_site_symmetry_2
_geom_torsion_site_symmetry_3
_geom_torsion_site_symmetry_4
_geom_torsion_publ_flag
C1 N1 C3 C4 -178.3(5) . . . . ?
C2 N1 C3 C4 57.9(6) . . . . ?
N1 C3 C4 O1 52.6(7) . . . . ?
